data_1518193
loop_
_publ_author_name
'Han, Guifang'
'Wang, Qiang'
'Liu, Yuxiu'
'Wang, Qingmin'

_publ_section_title
;
 Copper-mediated \a-trifluoromethylation of N-phenylcinnamamides coupled
 with dearomatization: access to trifluoromethylated
 1-azaspiro[4.5]decanes.
;
_journal_issue 22
_journal_name_full 'Organic letters'
_journal_page_first 5914
_journal_page_last 5917
_journal_paper_doi 10.1021/ol502921a
_journal_volume 16
_journal_year 2014
_chemical_formula_sum 'C17 H14 F3 N O2'
_chemical_formula_weight 321.29
_chemical_name_systematic
; 
 ? 
;
_space_group_IT_number 14
_symmetry_cell_setting monoclinic
_symmetry_space_group_name_Hall '-P 2ybc'
_symmetry_space_group_name_H-M 'P 1 21/c 1'
_atom_sites_solution_hydrogens geom
_atom_sites_solution_primary direct
_atom_sites_solution_secondary difmap
_audit_creation_method SHELXL-97
_cell_angle_alpha 90.00
_cell_angle_beta 104.84(3)
_cell_angle_gamma 90.00
_cell_formula_units_Z 4
_cell_length_a 15.116(3)
_cell_length_b 8.2473(16)
_cell_length_c 12.417(3)
_cell_measurement_reflns_used 3967
_cell_measurement_temperature 113(2)
_cell_measurement_theta_max 27.8426
_cell_measurement_theta_min 2.7880
_cell_volume 1496.3(6)
_computing_cell_refinement crystalclear
_computing_data_collection crystalclear
_computing_data_reduction crystalclear
_computing_molecular_graphics 'Bruker SHELXTL'
_computing_publication_material 'Bruker SHELXTL'
_computing_structure_refinement 'SHELXL-97 (Sheldrick, 1997)'
_computing_structure_solution 'SHELXS-97 (Sheldrick, 1990)'
_diffrn_ambient_temperature 113(2)
_diffrn_measured_fraction_theta_full 0.997
_diffrn_measured_fraction_theta_max 0.997
_diffrn_measurement_device_type 'rigaku saturn'
_diffrn_measurement_method '\w scans'
_diffrn_radiation_monochromator confocal
_diffrn_radiation_source 'rotating anode'
_diffrn_radiation_type MoK\a
_diffrn_radiation_wavelength 0.71073
_diffrn_reflns_av_R_equivalents 0.0370
_diffrn_reflns_av_sigmaI/netI 0.0300
_diffrn_reflns_limit_h_max 19
_diffrn_reflns_limit_h_min -19
_diffrn_reflns_limit_k_max 10
_diffrn_reflns_limit_k_min -10
_diffrn_reflns_limit_l_max 16
_diffrn_reflns_limit_l_min -16
_diffrn_reflns_number 18199
_diffrn_reflns_theta_full 27.89
_diffrn_reflns_theta_max 27.89
_diffrn_reflns_theta_min 2.79
_diffrn_standards_decay_% 0
_diffrn_standards_interval_count 0
_diffrn_standards_interval_time 0
_diffrn_standards_number 0
_exptl_absorpt_coefficient_mu 0.119
_exptl_absorpt_correction_T_max 0.9859
_exptl_absorpt_correction_T_min 0.9767
_exptl_absorpt_correction_type multi-scan
_exptl_absorpt_process_details crystalclear
_exptl_crystal_colour colorless
_exptl_crystal_density_diffrn 1.426
_exptl_crystal_density_method 'not measured'
_exptl_crystal_description stable
_exptl_crystal_F_000 664
_exptl_crystal_size_max 0.20
_exptl_crystal_size_mid 0.18
_exptl_crystal_size_min 0.12
_refine_diff_density_max 0.234
_refine_diff_density_min -0.215
_refine_diff_density_rms 0.045
_refine_ls_extinction_coef 0.046(6)
_refine_ls_extinction_expression Fc^*^=kFc[1+0.001xFc^2^\l^3^/sin(2\q)]^-1/4^
_refine_ls_extinction_method SHELXL
_refine_ls_goodness_of_fit_ref 1.041
_refine_ls_hydrogen_treatment constr
_refine_ls_matrix_type full
_refine_ls_number_parameters 210
_refine_ls_number_reflns 3571
_refine_ls_number_restraints 0
_refine_ls_restrained_S_all 1.041
_refine_ls_R_factor_all 0.0556
_refine_ls_R_factor_gt 0.0436
_refine_ls_shift/su_max 0.000
_refine_ls_shift/su_mean 0.000
_refine_ls_structure_factor_coef Fsqd
_refine_ls_weighting_details 'calc w=1/[\s^2^(Fo^2^)+(0.0848P)^2^+0.0000P] where P=(Fo^2^+2Fc^2^)/3'
_refine_ls_weighting_scheme calc
_refine_ls_wR_factor_gt 0.1213
_refine_ls_wR_factor_ref 0.1301
_reflns_number_gt 2805
_reflns_number_total 3571
_reflns_threshold_expression >2sigma(I)
_cod_data_source_file ol502921a_si_004.cif
_cod_data_source_block r140604a1
_cod_depositor_comments
;
The following automatic conversions were performed:

'_symmetry_cell_setting' value 'Monoclinic' changed to 'monoclinic'
according to
/home/saulius/struct/COD-crude-data--automatic-downloads/rss-feeds/ACS/lib/dictionaries/cif_core.dic
dictionary named 'cif_core.dic' version 2.4.2 from
2011-04-26.

'_exptl_absorpt_correction_type' value 'MULTI-SCAN'
changed to 'multi-scan' according to
/home/saulius/struct/COD-crude-data--automatic-downloads/rss-feeds/ACS/lib/dictionaries/cif_core.dic
dictionary named 'cif_core.dic' version 2.4.2 from
2011-04-26.

'_refine_ls_hydrogen_treatment' value 'CONSTR' changed
to 'constr' according to
/home/saulius/struct/COD-crude-data--automatic-downloads/rss-feeds/ACS/lib/dictionaries/cif_core.dic
dictionary named 'cif_core.dic' version 2.4.2 from 2011-04-26.

Automatic conversion script
Id: cif_fix_values 2827 2014-09-09 07:05:25Z andrius 

 Adding full bibliography for 1518193--1518194.cif.
;
_cod_original_cell_volume 1496.4(5)
_cod_original_sg_symbol_H-M P2(1)/c
_cod_database_code 1518193

loop_
_symmetry_equiv_pos_as_xyz
'x, y, z'
'-x, y+1/2, -z+1/2'
'-x, -y, -z'
'x, -y-1/2, z-1/2'

loop_
_atom_site_label
_atom_site_type_symbol
_atom_site_fract_x
_atom_site_fract_y
_atom_site_fract_z
_atom_site_U_iso_or_equiv
_atom_site_adp_type
_atom_site_occupancy
_atom_site_symmetry_multiplicity
_atom_site_calc_flag
_atom_site_refinement_flags
F1 F 0.49691(5) 0.17280(11) -0.00851(8) 0.0408(3) Uani 1 1 d .
F2 F 0.60101(6) 0.10486(10) 0.13911(7) 0.0389(3) Uani 1 1 d .
F3 F 0.63115(6) 0.10129(11) -0.02158(8) 0.0441(3) Uani 1 1 d .
O1 O 0.49891(6) 0.43763(12) 0.14907(9) 0.0334(3) Uani 1 1 d .
O2 O 0.94866(8) 0.85710(16) 0.18564(11) 0.0543(4) Uani 1 1 d .
N1 N 0.64380(7) 0.54459(13) 0.20132(9) 0.0263(3) Uani 1 1 d .
C1 C 0.58663(9) 0.18496(17) 0.04130(12) 0.0294(3) Uani 1 1 d .
C2 C 0.61686(8) 0.35803(16) 0.05561(11) 0.0244(3) Uani 1 1 d .
H2 H 0.5958 0.4140 -0.0180 0.029 Uiso 1 1 calc R
C3 C 0.57769(9) 0.44792(16) 0.14016(11) 0.0259(3) Uani 1 1 d .
C4 C 0.72811(9) 0.54782(16) 0.16275(11) 0.0247(3) Uani 1 1 d .
C5 C 0.72064(8) 0.38084(15) 0.09813(10) 0.0219(3) Uani 1 1 d .
H5 H 0.7442 0.2940 0.1544 0.026 Uiso 1 1 calc R
C6 C 0.77706(8) 0.37600(15) 0.01376(10) 0.0230(3) Uani 1 1 d .
C7 C 0.74368(9) 0.42994(16) -0.09527(11) 0.0247(3) Uani 1 1 d .
H7 H 0.6818 0.4639 -0.1205 0.030 Uiso 1 1 calc R
C8 C 0.80033(9) 0.43444(17) -0.16750(12) 0.0283(3) Uani 1 1 d .
H8 H 0.7770 0.4725 -0.2416 0.034 Uiso 1 1 calc R
C9 C 0.89030(10) 0.38407(19) -0.13244(13) 0.0353(4) Uani 1 1 d .
H9 H 0.9290 0.3886 -0.1818 0.042 Uiso 1 1 calc R
C10 C 0.92365(10) 0.3271(2) -0.02526(13) 0.0419(4) Uani 1 1 d .
H10 H 0.9851 0.2900 -0.0015 0.050 Uiso 1 1 calc R
C11 C 0.86780(9) 0.32352(19) 0.04840(12) 0.0339(4) Uani 1 1 d .
H11 H 0.8915 0.2853 0.1223 0.041 Uiso 1 1 calc R
C12 C 0.72598(9) 0.68979(16) 0.08638(11) 0.0269(3) Uani 1 1 d .
H12 H 0.6717 0.7090 0.0293 0.032 Uiso 1 1 calc R
C13 C 0.79638(10) 0.78986(18) 0.09491(13) 0.0328(3) Uani 1 1 d .
H13 H 0.7911 0.8766 0.0433 0.039 Uiso 1 1 calc R
C14 C 0.88217(10) 0.76993(19) 0.18199(14) 0.0380(4) Uani 1 1 d .
C15 C 0.88364(10) 0.6423(2) 0.26459(13) 0.0378(4) Uani 1 1 d .
H15 H 0.9369 0.6288 0.3241 0.045 Uiso 1 1 calc R
C16 C 0.81249(10) 0.54507(18) 0.25854(12) 0.0319(3) Uani 1 1 d .
H16 H 0.8150 0.4703 0.3174 0.038 Uiso 1 1 calc R
C17 C 0.62408(10) 0.67002(19) 0.27435(12) 0.0361(4) Uani 1 1 d .
H17A H 0.6122 0.7728 0.2336 0.054 Uiso 1 1 calc R
H17B H 0.6767 0.6827 0.3390 0.054 Uiso 1 1 calc R
H17C H 0.5701 0.6390 0.2996 0.054 Uiso 1 1 calc R

loop_
_atom_site_aniso_label
_atom_site_aniso_U_11
_atom_site_aniso_U_22
_atom_site_aniso_U_33
_atom_site_aniso_U_23
_atom_site_aniso_U_13
_atom_site_aniso_U_12
F1 0.0236(4) 0.0446(5) 0.0495(6) -0.0009(4) 0.0006(4) -0.0107(4)
F2 0.0389(5) 0.0314(5) 0.0431(5) 0.0092(4) 0.0041(4) -0.0059(4)
F3 0.0398(5) 0.0376(5) 0.0580(6) -0.0160(4) 0.0183(5) -0.0080(4)
O1 0.0232(5) 0.0392(6) 0.0417(6) 0.0116(4) 0.0153(4) 0.0047(4)
O2 0.0319(6) 0.0559(8) 0.0806(10) -0.0251(7) 0.0245(6) -0.0169(5)
N1 0.0252(6) 0.0285(6) 0.0281(6) -0.0006(5) 0.0120(5) 0.0022(5)
C1 0.0205(6) 0.0342(7) 0.0323(7) -0.0012(6) 0.0044(5) -0.0007(6)
C2 0.0177(6) 0.0290(7) 0.0263(7) 0.0030(5) 0.0051(5) 0.0001(5)
C3 0.0233(6) 0.0270(7) 0.0285(7) 0.0094(5) 0.0090(5) 0.0047(5)
C4 0.0208(6) 0.0270(7) 0.0264(7) -0.0020(5) 0.0064(5) 0.0005(5)
C5 0.0174(6) 0.0234(6) 0.0241(6) 0.0002(5) 0.0038(5) 0.0011(5)
C6 0.0197(6) 0.0240(6) 0.0252(7) -0.0034(5) 0.0058(5) -0.0006(5)
C7 0.0212(6) 0.0253(7) 0.0270(7) -0.0013(5) 0.0050(5) -0.0009(5)
C8 0.0294(7) 0.0300(7) 0.0263(7) -0.0023(5) 0.0085(5) -0.0030(6)
C9 0.0296(7) 0.0442(9) 0.0363(8) -0.0028(7) 0.0161(6) 0.0015(7)
C10 0.0235(7) 0.0639(11) 0.0398(9) 0.0069(8) 0.0112(6) 0.0107(7)
C11 0.0243(7) 0.0478(9) 0.0292(7) 0.0044(6) 0.0064(5) 0.0096(6)
C12 0.0246(7) 0.0267(7) 0.0313(7) -0.0022(5) 0.0103(5) 0.0021(5)
C13 0.0323(8) 0.0280(7) 0.0430(9) -0.0051(6) 0.0185(6) -0.0015(6)
C14 0.0260(7) 0.0394(8) 0.0522(10) -0.0202(7) 0.0163(7) -0.0051(6)
C15 0.0233(7) 0.0443(9) 0.0420(9) -0.0168(7) 0.0012(6) 0.0037(6)
C16 0.0310(7) 0.0343(8) 0.0278(7) -0.0067(6) 0.0030(6) 0.0053(6)
C17 0.0424(9) 0.0359(8) 0.0352(8) -0.0030(6) 0.0194(7) 0.0063(7)

loop_
_atom_type_symbol
_atom_type_description
_atom_type_scat_dispersion_real
_atom_type_scat_dispersion_imag
_atom_type_scat_source
C C 0.0033 0.0016 'International Tables Vol C Tables 4.2.6.8 and 6.1.1.4'
H H 0.0000 0.0000 'International Tables Vol C Tables 4.2.6.8 and 6.1.1.4'
N N 0.0061 0.0033 'International Tables Vol C Tables 4.2.6.8 and 6.1.1.4'
O O 0.0106 0.0060 'International Tables Vol C Tables 4.2.6.8 and 6.1.1.4'
F F 0.0171 0.0103 'International Tables Vol C Tables 4.2.6.8 and 6.1.1.4'

loop_
_geom_angle_atom_site_label_1
_geom_angle_atom_site_label_2
_geom_angle_atom_site_label_3
_geom_angle
C3 N1 C17 122.00(11)
C3 N1 C4 113.93(11)
C17 N1 C4 121.48(11)
F1 C1 F3 106.91(11)
F1 C1 F2 106.79(11)
F3 C1 F2 106.38(11)
F1 C1 C2 111.59(11)
F3 C1 C2 112.07(11)
F2 C1 C2 112.72(12)
C1 C2 C3 112.67(11)
C1 C2 C5 114.36(11)
C3 C2 C5 104.30(11)
C1 C2 H2 108.4
C3 C2 H2 108.4
C5 C2 H2 108.4
O1 C3 N1 125.87(13)
O1 C3 C2 125.88(13)
N1 C3 C2 108.22(11)
N1 C4 C12 109.82(10)
N1 C4 C16 111.82(11)
C12 C4 C16 112.81(11)
N1 C4 C5 101.17(10)
C12 C4 C5 111.77(11)
C16 C4 C5 108.87(10)
C6 C5 C2 117.86(11)
C6 C5 C4 113.24(10)
C2 C5 C4 102.42(10)
C6 C5 H5 107.6
C2 C5 H5 107.6
C4 C5 H5 107.6
C7 C6 C11 118.78(12)
C7 C6 C5 122.53(11)
C11 C6 C5 118.60(12)
C8 C7 C6 120.43(12)
C8 C7 H7 119.8
C6 C7 H7 119.8
C9 C8 C7 120.54(13)
C9 C8 H8 119.7
C7 C8 H8 119.7
C10 C9 C8 119.58(13)
C10 C9 H9 120.2
C8 C9 H9 120.2
C9 C10 C11 120.45(13)
C9 C10 H10 119.8
C11 C10 H10 119.8
C10 C11 C6 120.20(13)
C10 C11 H11 119.9
C6 C11 H11 119.9
C13 C12 C4 123.11(13)
C13 C12 H12 118.4
C4 C12 H12 118.4
C12 C13 C14 121.80(15)
C12 C13 H13 119.1
C14 C13 H13 119.1
O2 C14 C15 121.96(16)
O2 C14 C13 121.45(17)
C15 C14 C13 116.58(13)
C16 C15 C14 121.81(14)
C16 C15 H15 119.1
C14 C15 H15 119.1
C15 C16 C4 123.07(14)
C15 C16 H16 118.5
C4 C16 H16 118.5
N1 C17 H17A 109.5
N1 C17 H17B 109.5
H17A C17 H17B 109.5
N1 C17 H17C 109.5
H17A C17 H17C 109.5
H17B C17 H17C 109.5

loop_
_geom_bond_atom_site_label_1
_geom_bond_atom_site_label_2
_geom_bond_distance
F1 C1 1.3425(16)
F2 C1 1.3504(17)
F3 C1 1.3446(16)
O1 C3 1.2269(15)
O2 C14 1.2271(18)
N1 C3 1.3499(18)
N1 C17 1.4559(18)
N1 C4 1.4721(17)
C1 C2 1.4954(19)
C2 C3 1.5234(19)
C2 C5 1.5333(17)
C2 H2 1.0000
C4 C12 1.5019(19)
C4 C16 1.5050(19)
C4 C5 1.5833(18)
C5 C6 1.5113(18)
C5 H5 1.0000
C6 C7 1.3913(19)
C6 C11 1.3971(18)
C7 C8 1.3902(19)
C7 H7 0.9500
C8 C9 1.381(2)
C8 H8 0.9500
C9 C10 1.379(2)
C9 H9 0.9500
C10 C11 1.395(2)
C10 H10 0.9500
C11 H11 0.9500
C12 C13 1.3294(19)
C12 H12 0.9500
C13 C14 1.470(2)
C13 H13 0.9500
C14 C15 1.466(2)
C15 C16 1.328(2)
C15 H15 0.9500
C16 H16 0.9500
C17 H17A 0.9800
C17 H17B 0.9800
C17 H17C 0.9800

loop_
_geom_torsion_atom_site_label_1
_geom_torsion_atom_site_label_2
_geom_torsion_atom_site_label_3
_geom_torsion_atom_site_label_4
_geom_torsion
F1 C1 C2 C3 68.60(15)
F3 C1 C2 C3 -171.53(11)
F2 C1 C2 C3 -51.55(15)
F1 C1 C2 C5 -172.52(11)
F3 C1 C2 C5 -52.65(16)
F2 C1 C2 C5 67.33(15)
C17 N1 C3 O1 -10.5(2)
C4 N1 C3 O1 -172.42(12)
C17 N1 C3 C2 167.68(12)
C4 N1 C3 C2 5.73(15)
C1 C2 C3 O1 -42.03(18)
C5 C2 C3 O1 -166.63(12)
C1 C2 C3 N1 139.82(11)
C5 C2 C3 N1 15.22(14)
C3 N1 C4 C12 94.97(13)
C17 N1 C4 C12 -67.08(16)
C3 N1 C4 C16 -139.00(12)
C17 N1 C4 C16 58.95(16)
C3 N1 C4 C5 -23.26(14)
C17 N1 C4 C5 174.69(12)
C1 C2 C5 C6 83.53(15)
C3 C2 C5 C6 -152.96(11)
C1 C2 C5 C4 -151.48(11)
C3 C2 C5 C4 -27.97(12)
N1 C4 C5 C6 158.35(10)
C12 C4 C5 C6 41.53(14)
C16 C4 C5 C6 -83.75(13)
N1 C4 C5 C2 30.37(12)
C12 C4 C5 C2 -86.44(12)
C16 C4 C5 C2 148.27(11)
C2 C5 C6 C7 32.13(17)
C4 C5 C6 C7 -87.33(15)
C2 C5 C6 C11 -151.42(13)
C4 C5 C6 C11 89.12(14)
C11 C6 C7 C8 -1.29(19)
C5 C6 C7 C8 175.16(12)
C6 C7 C8 C9 0.6(2)
C7 C8 C9 C10 0.8(2)
C8 C9 C10 C11 -1.5(3)
C9 C10 C11 C6 0.7(3)
C7 C6 C11 C10 0.6(2)
C5 C6 C11 C10 -175.97(14)
N1 C4 C12 C13 133.48(13)
C16 C4 C12 C13 8.01(18)
C5 C4 C12 C13 -115.07(14)
C4 C12 C13 C14 -0.9(2)
C12 C13 C14 O2 175.87(14)
C12 C13 C14 C15 -4.9(2)
O2 C14 C15 C16 -178.00(15)
C13 C14 C15 C16 2.7(2)
C14 C15 C16 C4 5.1(2)
N1 C4 C16 C15 -134.54(14)
C12 C4 C16 C15 -10.16(19)
C5 C4 C16 C15 114.52(15)
